data_7039804
loop_
_publ_author_name
'Zhang, Chao'
'Liu, Zhong-Yi'
'Liu, Ning'
'Zhao, Hong'
'Yang, En-Cui'
'Zhao, Xiao-Jun'

_publ_section_title
;
 Different magnetic responses observed in Co, Co and Co-based MOFs.
;
_journal_issue 29
_journal_name_full 'Dalton transactions (Cambridge, England : 2003)'
_journal_page_first 11864
_journal_page_last 11875
_journal_paper_doi 10.1039/c6dt01587e
_journal_volume 45
_journal_year 2016
_chemical_formula_sum 'C22.5 H34 Co5 N6 O24.5 S2'
_chemical_formula_weight 1139.32
_chemical_name_systematic
;
 ?
;
_space_group_crystal_system triclinic
_space_group_IT_number 2
_space_group_name_Hall '-P 1'
_space_group_name_H-M_alt 'P -1'
_symmetry_space_group_name_Hall '-P 1'
_symmetry_space_group_name_H-M 'P -1'
_atom_sites_solution_hydrogens mixed
_audit_creation_method SHELXL-2013
_audit_update_record
;
2016-06-02 deposited with the CCDC.
2016-06-21 downloaded from the CCDC.
;
_cell_angle_alpha 64.815(5)
_cell_angle_beta 78.717(5)
_cell_angle_gamma 78.977(4)
_cell_formula_units_Z 2
_cell_length_a 9.481(3)
_cell_length_b 15.126(5)
_cell_length_c 15.232(5)
_cell_measurement_reflns_used 4874
_cell_measurement_temperature 296(2)
_cell_measurement_theta_max 28.47
_cell_measurement_theta_min 2.50
_cell_volume 1924.2(11)
_computing_cell_refinement 'Bruker SMART'
_computing_data_collection 'Bruker SMART'
_computing_data_reduction 'Bruker SAINT'
_computing_molecular_graphics 'Bruker SHELXTL'
_computing_publication_material 'Bruker SHELXTL'
_computing_structure_refinement 'SHELXL-2013 (Sheldrick, 2013)'
_computing_structure_solution 'Bruker SHELXTL'
_diffrn_ambient_temperature 296(2)
_diffrn_measured_fraction_theta_full 0.937
_diffrn_measured_fraction_theta_max 0.962
_diffrn_measurement_device_type 'CCD area detector'
_diffrn_measurement_method 'phi and omega scans'
_diffrn_radiation_type MoK\a
_diffrn_radiation_wavelength 0.71073
_diffrn_reflns_av_R_equivalents 0.0374
_diffrn_reflns_av_unetI/netI 0.0673
_diffrn_reflns_Laue_measured_fraction_full 0.937
_diffrn_reflns_Laue_measured_fraction_max 0.962
_diffrn_reflns_limit_h_max 11
_diffrn_reflns_limit_h_min -10
_diffrn_reflns_limit_k_max 16
_diffrn_reflns_limit_k_min -17
_diffrn_reflns_limit_l_max 18
_diffrn_reflns_limit_l_min -17
_diffrn_reflns_number 8902
_diffrn_reflns_point_group_measured_fraction_full 0.937
_diffrn_reflns_point_group_measured_fraction_max 0.962
_diffrn_reflns_theta_full 25.242
_diffrn_reflns_theta_max 25.010
_diffrn_reflns_theta_min 1.632
_exptl_absorpt_coefficient_mu 2.319
_exptl_absorpt_correction_type multi-scan
_exptl_absorpt_process_details SADABS
_exptl_crystal_colour PINK
_exptl_crystal_density_diffrn 1.966
_exptl_crystal_density_meas ?
_exptl_crystal_description BLOCK
_exptl_crystal_F_000 1148
_exptl_crystal_size_max 0.180
_exptl_crystal_size_mid 0.170
_exptl_crystal_size_min 0.150
_exptl_transmission_factor_max 0.722
_exptl_transmission_factor_min 0.680
_platon_squeeze_details
;
The unit cell contains 5 methanol molecules
 which have been treated as a diffuse contribution to the overall 
scattering without secific atom positions by SQUEEZE/PLATON.
;
_refine_diff_density_max 2.265
_refine_diff_density_min -1.371
_refine_diff_density_rms 0.174
_refine_ls_extinction_method none
_refine_ls_goodness_of_fit_ref 1.118
_refine_ls_hydrogen_treatment constr
_refine_ls_matrix_type full
_refine_ls_number_parameters 496
_refine_ls_number_reflns 6534
_refine_ls_number_restraints 30
_refine_ls_restrained_S_all 1.125
_refine_ls_R_factor_all 0.0965
_refine_ls_R_factor_gt 0.0788
_refine_ls_shift/su_max 0.001
_refine_ls_shift/su_mean 0.000
_refine_ls_structure_factor_coef Fsqd
_refine_ls_weighting_details
;
 w=1/[\s^2^(Fo^2^)+(0.0257P)^2^+36.7643P]
 where P=(Fo^2^+2Fc^2^)/3
;
_refine_ls_weighting_scheme calc
_refine_ls_wR_factor_gt 0.1799
_refine_ls_wR_factor_ref 0.1860
_reflns_Friedel_coverage 0.000
_reflns_number_gt 5312
_reflns_number_total 6534
_reflns_threshold_expression 'I > 2\s(I)'
_cod_data_source_file c6dt01587e2.cif
_cod_data_source_block 3
_cod_depositor_comments
;
The following automatic conversions were performed:

'_exptl_absorpt_correction_type' value 'MULTI-SCAN' changed to
'multi-scan' according to
/usr/data/users/saulius/crontab/automatic-downloads/rss-feeds/RSC/lib/dictionaries/cif_core.dic
dictionary named 'cif_core.dic' version 2.4.2 from 2011-04-26.

'_exptl_crystal_density_meas' value 'NONE' was changed to '?' - the
value is perceived as not measured.

Automatic conversion script
Id: cif_fix_values 4268 2015-11-12 08:31:59Z antanas 

 Adding full bibliography for 7039802--7039805.cif.
;
_cod_original_formula_sum 'C22.50 H34 Co5 N6 O24.50 S2'
_cod_database_code 7039804
_platon_squeeze_void_probe_radius 1.20
_shelx_space_group_comment
;
The symmetry employed for this shelxl refinement is uniquely defined
by the following loop, which should always be used as a source of
symmetry information in preference to the above space-group names.
They are only intended as comments.
;
_shelx_estimated_absorpt_t_min 0.680
_shelx_estimated_absorpt_t_max 0.722
_shelxl_version_number 2013-2

loop_
_space_group_symop_operation_xyz
'x, y, z'
'-x, -y, -z'

loop_
_atom_site_label
_atom_site_type_symbol
_atom_site_fract_x
_atom_site_fract_y
_atom_site_fract_z
_atom_site_U_iso_or_equiv
_atom_site_adp_type
_atom_site_occupancy
_atom_site_site_symmetry_order
_atom_site_calc_flag
_atom_site_refinement_flags_posn
_atom_site_refinement_flags_adp
Co1 Co 0.08969(12) 0.39744(8) 0.00843(8) 0.0169(3) Uani 1 1 d . .
Co2 Co 0.59289(12) 0.00726(8) 0.39888(8) 0.0166(3) Uani 1 1 d . .
Co3 Co -0.19985(13) 0.42110(9) 0.18581(8) 0.0197(3) Uani 1 1 d . .
Co4 Co 0.29800(13) 0.18547(9) 0.41906(8) 0.0203(3) Uani 1 1 d . .
Co5 Co 0.24375(15) 0.09128(10) -0.09250(9) 0.0287(3) Uani 1 1 d . .
S1 S -0.0405(2) 0.43360(16) -0.19987(16) 0.0199(5) Uani 1 1 d . .
S2 S 0.4641(2) -0.20230(16) 0.43538(16) 0.0204(5) Uani 1 1 d . .
O1 O 0.0882(8) 0.2585(5) 0.0056(5) 0.0312(17) Uani 1 1 d . .
O2 O 0.0337(7) 0.1534(5) -0.0466(5) 0.0292(16) Uani 1 1 d . .
O3 O 0.0335(7) 0.3659(5) -0.2429(5) 0.0323(16) Uani 1 1 d . .
O4 O 0.0551(7) 0.4547(5) -0.1474(5) 0.0265(15) Uani 1 1 d . .
O5 O -0.1104(8) 0.5217(5) -0.2678(5) 0.0349(18) Uani 1 1 d . .
O6 O -0.6114(7) 0.4849(5) -0.1456(5) 0.0326(17) Uani 1 1 d . .
O7 O -0.6863(7) 0.3573(5) -0.0122(5) 0.0307(16) Uani 1 1 d . .
O8 O 0.5459(7) -0.0463(5) 0.1539(5) 0.0300(16) Uani 1 1 d . .
O9 O 0.5948(7) 0.0037(5) 0.2621(5) 0.0271(15) Uani 1 1 d . .
O10 O 0.5567(7) -0.1471(4) 0.4565(5) 0.0239(14) Uani 1 1 d . .
O11 O 0.5414(8) -0.2446(5) 0.3679(5) 0.0346(17) Uani 1 1 d . .
O12 O 0.3928(8) -0.2714(5) 0.5225(5) 0.0334(17) Uani 1 1 d . .
O13 O -0.1073(7) -0.1460(5) 0.4875(5) 0.0317(17) Uani 1 1 d . .
O14 O -0.1819(6) -0.0124(5) 0.3594(4) 0.0265(15) Uani 1 1 d . .
O15 O -0.1225(6) 0.4541(4) 0.0408(4) 0.0166(13) Uani 1 1 d . U
H15 H -0.1908 0.4450 0.0055 0.020 Uiso 1 1 calc R U
O16W O -0.2594(8) 0.4291(5) 0.3248(5) 0.0371(18) Uani 1 1 d . .
H16A H -0.1832 0.4262 0.3479 0.056 Uiso 1 1 d R U
H16B H -0.3056 0.3811 0.3633 0.056 Uiso 1 1 d R U
O17W O 0.3476(10) 0.1463(7) -0.0216(7) 0.057(2) Uani 1 1 d . U
H17A H 0.4025 0.1872 -0.0640 0.086 Uiso 1 1 d R U
H17B H 0.2850 0.1749 0.0089 0.086 Uiso 1 1 d R U
O18W O 0.2049(14) -0.0400(7) 0.0282(8) 0.084(4) Uani 1 1 d . .
H18A H 0.2697 -0.0559 0.0656 0.126 Uiso 1 1 d R U
H18B H 0.2075 -0.0851 0.0085 0.126 Uiso 1 1 d R U
O19W O 0.1363(11) 0.0358(7) -0.1611(7) 0.067(3) Uani 1 1 d . U
H19A H 0.0897 -0.0120 -0.1184 0.100 Uiso 1 1 d R U
H19B H 0.1983 0.0134 -0.1990 0.100 Uiso 1 1 d R U
O20W O 0.2516(9) 0.2188(6) -0.2130(6) 0.061(2) Uani 1 1 d . U
H20A H 0.2401 0.2086 -0.2618 0.092 Uiso 1 1 d R U
H20B H 0.1842 0.2615 -0.2047 0.092 Uiso 1 1 d R U
O21 O 0.3777(6) 0.0396(4) 0.4536(4) 0.0167(13) Uani 1 1 d . .
H21 H 0.3108 0.0028 0.4450 0.020 Uiso 1 1 calc R U
O22W O 0.2398(8) 0.3266(5) 0.4268(5) 0.0383(18) Uani 1 1 d . .
H22A H 0.1790 0.3613 0.3872 0.057 Uiso 1 1 d R U
H22B H 0.3152 0.3554 0.4115 0.057 Uiso 1 1 d R U
N1 N 0.1084(8) 0.3319(6) 0.1568(5) 0.0229(17) Uani 1 1 d . .
N2 N -0.0132(8) 0.3270(5) 0.2245(5) 0.0208(17) Uani 1 1 d . .
N3 N 0.1729(8) 0.2391(6) 0.3041(5) 0.0243(18) Uani 1 1 d . .
N4 N 0.4887(8) 0.2238(5) 0.3262(5) 0.0230(17) Uani 1 1 d . .
N5 N 0.6068(8) 0.1559(5) 0.3321(5) 0.0214(17) Uani 1 1 d . .
N6 N 0.6752(8) 0.3055(5) 0.2388(5) 0.0206(16) Uani 1 1 d . .
C1 C 0.0314(9) 0.2717(7) 0.3097(6) 0.022(2) Uani 1 1 d . .
H1 H -0.0297 0.2566 0.3686 0.027 Uiso 1 1 calc R U
C2 C 0.2153(10) 0.2780(7) 0.2073(6) 0.025(2) Uani 1 1 d . .
H2 H 0.3099 0.2681 0.1789 0.030 Uiso 1 1 calc R U
C3 C 0.7163(10) 0.2075(7) 0.2790(6) 0.024(2) Uani 1 1 d . .
H3 H 0.8111 0.1789 0.2707 0.029 Uiso 1 1 calc R U
C4 C 0.5315(10) 0.3106(7) 0.2709(7) 0.026(2) Uani 1 1 d . .
H4 H 0.4697 0.3694 0.2555 0.031 Uiso 1 1 calc R U
C5 C -0.1464(10) 0.2790(6) -0.0356(6) 0.0192(19) Uani 1 1 d . .
C6 C -0.1779(10) 0.3703(6) -0.1094(6) 0.0184(19) Uani 1 1 d . .
C7 C -0.3213(10) 0.4122(7) -0.1224(7) 0.024(2) Uani 1 1 d . .
H7 H -0.3411 0.4723 -0.1742 0.028 Uiso 1 1 calc R U
C8 C -0.4343(10) 0.3632(7) -0.0571(7) 0.023(2) Uani 1 1 d . .
C9 C -0.4039(11) 0.2727(7) 0.0194(7) 0.026(2) Uani 1 1 d . .
H9 H -0.4787 0.2402 0.0638 0.032 Uiso 1 1 calc R U
C10 C -0.2616(11) 0.2316(7) 0.0289(7) 0.027(2) Uani 1 1 d . .
H10 H -0.2419 0.1707 0.0796 0.032 Uiso 1 1 calc R U
C11 C 0.0033(10) 0.2260(6) -0.0265(6) 0.0191(19) Uani 1 1 d . .
C12 C -0.5902(10) 0.4066(7) -0.0735(6) 0.022(2) Uani 1 1 d . .
C13 C 0.3591(9) -0.0394(7) 0.2793(6) 0.022(2) Uani 1 1 d . .
C14 C 0.3255(10) -0.1127(7) 0.3726(6) 0.021(2) Uani 1 1 d . .
C15 C 0.1816(9) -0.1222(7) 0.4132(7) 0.024(2) Uani 1 1 d . .
H15A H 0.1603 -0.1723 0.4742 0.029 Uiso 1 1 calc R U
C16 C 0.0695(10) -0.0587(7) 0.3647(6) 0.025(2) Uani 1 1 d . .
C17 C 0.1016(11) 0.0159(7) 0.2740(7) 0.033(2) Uani 1 1 d . .
H17 H 0.0274 0.0595 0.2407 0.039 Uiso 1 1 calc R U
C18 C 0.2455(11) 0.0251(7) 0.2330(7) 0.029(2) Uani 1 1 d . .
H18 H 0.2661 0.0763 0.1725 0.035 Uiso 1 1 calc R U
C19 C 0.5123(9) -0.0262(6) 0.2293(6) 0.0174(18) Uani 1 1 d . U
C20 C -0.0857(10) -0.0736(7) 0.4079(7) 0.024(2) Uani 1 1 d . .

loop_
_atom_site_aniso_label
_atom_site_aniso_U_11
_atom_site_aniso_U_22
_atom_site_aniso_U_33
_atom_site_aniso_U_23
_atom_site_aniso_U_13
_atom_site_aniso_U_12
Co1 0.0103(6) 0.0166(6) 0.0201(6) -0.0054(5) -0.0008(4) 0.0009(4)
Co2 0.0091(6) 0.0183(6) 0.0182(6) -0.0054(5) 0.0030(4) -0.0015(4)
Co3 0.0100(6) 0.0192(6) 0.0212(6) -0.0019(5) 0.0015(4) -0.0005(5)
Co4 0.0106(6) 0.0191(6) 0.0219(6) -0.0016(5) 0.0008(5) 0.0001(5)
Co5 0.0300(8) 0.0262(7) 0.0264(7) -0.0120(6) 0.0030(5) 0.0011(6)
S1 0.0149(12) 0.0190(10) 0.0238(11) -0.0063(9) -0.0041(8) -0.0010(9)
S2 0.0157(12) 0.0209(11) 0.0217(11) -0.0062(9) 0.0009(8) -0.0046(9)
O1 0.029(4) 0.018(3) 0.047(4) -0.014(3) -0.013(3) 0.009(3)
O2 0.027(4) 0.028(4) 0.038(4) -0.022(3) -0.003(3) 0.002(3)
O3 0.025(4) 0.037(4) 0.038(4) -0.022(3) 0.001(3) -0.001(3)
O4 0.016(3) 0.037(4) 0.027(3) -0.011(3) -0.004(3) -0.009(3)
O5 0.024(4) 0.027(4) 0.040(4) 0.002(3) -0.013(3) 0.000(3)
O6 0.017(4) 0.026(4) 0.033(4) 0.005(3) 0.002(3) 0.003(3)
O7 0.018(4) 0.030(4) 0.032(4) -0.004(3) -0.001(3) 0.002(3)
O8 0.026(4) 0.041(4) 0.026(3) -0.021(3) 0.009(3) -0.005(3)
O9 0.016(3) 0.046(4) 0.026(3) -0.021(3) 0.008(3) -0.015(3)
O10 0.020(4) 0.021(3) 0.031(3) -0.007(3) -0.006(3) -0.008(3)
O11 0.031(4) 0.040(4) 0.034(4) -0.019(3) 0.004(3) -0.008(3)
O12 0.024(4) 0.038(4) 0.030(4) -0.004(3) -0.004(3) -0.011(3)
O13 0.011(3) 0.030(4) 0.033(4) 0.003(3) 0.006(3) 0.000(3)
O14 0.007(3) 0.034(4) 0.026(3) -0.006(3) 0.002(3) 0.003(3)
O15 0.010(3) 0.019(3) 0.020(3) -0.010(2) 0.002(2) -0.001(2)
O16W 0.027(4) 0.039(4) 0.041(4) -0.011(3) 0.003(3) -0.015(3)
O17W 0.057(4) 0.065(4) 0.059(4) -0.037(3) -0.017(3) 0.010(3)
O18W 0.114(10) 0.057(6) 0.072(7) -0.027(5) -0.004(7) 0.006(6)
O19W 0.064(5) 0.077(4) 0.072(4) -0.045(4) 0.007(4) -0.020(4)
O20W 0.045(4) 0.055(4) 0.055(4) -0.010(3) 0.013(3) 0.010(3)
O21 0.009(3) 0.015(3) 0.022(3) -0.001(2) -0.001(2) -0.006(2)
O22W 0.041(5) 0.026(4) 0.044(4) -0.011(3) -0.010(3) 0.002(3)
N1 0.012(4) 0.025(4) 0.025(4) -0.007(3) 0.002(3) 0.000(3)
N2 0.012(4) 0.019(4) 0.023(4) -0.002(3) 0.004(3) -0.003(3)
N3 0.014(4) 0.026(4) 0.025(4) -0.004(3) -0.002(3) 0.001(3)
N4 0.009(4) 0.022(4) 0.029(4) -0.001(3) -0.003(3) -0.002(3)
N5 0.016(4) 0.018(4) 0.029(4) -0.008(3) -0.003(3) -0.002(3)
N6 0.018(4) 0.017(4) 0.023(4) -0.003(3) 0.001(3) -0.010(3)
C1 0.011(5) 0.029(5) 0.021(4) -0.005(4) 0.004(3) -0.005(4)
C2 0.014(5) 0.030(5) 0.023(5) -0.002(4) -0.005(4) 0.002(4)
C3 0.013(5) 0.025(5) 0.027(5) -0.008(4) 0.008(4) -0.002(4)
C4 0.013(5) 0.022(5) 0.030(5) 0.001(4) -0.001(4) -0.001(4)
C5 0.015(5) 0.021(4) 0.023(4) -0.009(4) -0.005(3) 0.000(4)
C6 0.019(5) 0.015(4) 0.022(4) -0.007(4) -0.004(4) -0.005(4)
C7 0.022(5) 0.019(4) 0.029(5) -0.008(4) -0.005(4) -0.002(4)
C8 0.018(5) 0.022(5) 0.028(5) -0.011(4) -0.004(4) 0.004(4)
C9 0.021(5) 0.019(4) 0.034(5) -0.006(4) -0.004(4) -0.002(4)
C10 0.024(5) 0.021(5) 0.033(5) -0.006(4) -0.012(4) 0.002(4)
C11 0.019(5) 0.017(4) 0.021(4) -0.009(4) -0.006(4) 0.001(4)
C12 0.016(5) 0.025(5) 0.025(5) -0.015(4) -0.001(4) 0.006(4)
C13 0.009(4) 0.033(5) 0.021(4) -0.008(4) 0.001(3) -0.007(4)
C14 0.016(5) 0.025(5) 0.018(4) -0.004(4) -0.001(3) -0.003(4)
C15 0.009(5) 0.028(5) 0.028(5) -0.008(4) 0.001(4) 0.004(4)
C16 0.016(5) 0.033(5) 0.023(5) -0.011(4) 0.006(4) -0.009(4)
C17 0.023(5) 0.031(5) 0.031(5) -0.005(4) -0.002(4) 0.005(4)
C18 0.023(5) 0.036(5) 0.019(4) 0.000(4) 0.002(4) -0.013(4)
C19 0.011(3) 0.017(3) 0.017(3) -0.003(3) 0.005(3) 0.000(3)
C20 0.014(5) 0.029(5) 0.029(5) -0.014(4) 0.001(4) -0.005(4)

loop_
_atom_type_symbol
_atom_type_description
_atom_type_scat_dispersion_real
_atom_type_scat_dispersion_imag
_atom_type_scat_source
C C 0.0033 0.0016 'International Tables Vol C Tables 4.2.6.8 and 6.1.1.4'
H H 0.0000 0.0000 'International Tables Vol C Tables 4.2.6.8 and 6.1.1.4'
N N 0.0061 0.0033 'International Tables Vol C Tables 4.2.6.8 and 6.1.1.4'
O O 0.0106 0.0060 'International Tables Vol C Tables 4.2.6.8 and 6.1.1.4'
S S 0.1246 0.1234 'International Tables Vol C Tables 4.2.6.8 and 6.1.1.4'
Co Co 0.3494 0.9721 'International Tables Vol C Tables 4.2.6.8 and 6.1.1.4'

loop_
_geom_angle_atom_site_label_1
_geom_angle_atom_site_label_2
_geom_angle_atom_site_label_3
_geom_angle
_geom_angle_site_symmetry_1
_geom_angle_site_symmetry_3
N1 Co1 O15 89.2(3) . .
N1 Co1 O7 85.8(3) . 1_655
O15 Co1 O7 168.9(3) . 1_655
N1 Co1 O15 106.8(3) . 2_565
O15 Co1 O15 81.6(2) . 2_565
O7 Co1 O15 90.4(2) 1_655 2_565
N1 Co1 O1 91.2(3) . .
O15 Co1 O1 108.8(3) . .
O7 Co1 O1 81.2(3) 1_655 .
O15 Co1 O1 159.6(3) 2_565 .
N1 Co1 O4 173.7(3) . .
O15 Co1 O4 89.2(2) . .
O7 Co1 O4 96.9(3) 1_655 .
O15 Co1 O4 79.0(2) 2_565 .
O1 Co1 O4 83.5(3) . .
N5 Co2 O21 88.2(3) . .
N5 Co2 O14 86.7(3) . 1_655
O21 Co2 O14 169.3(3) . 1_655
N5 Co2 O9 90.3(3) . .
O21 Co2 O9 108.5(2) . .
O14 Co2 O9 81.0(3) 1_655 .
N5 Co2 O21 107.2(3) . 2_656
O21 Co2 O21 81.9(2) . 2_656
O14 Co2 O21 90.6(2) 1_655 2_656
O9 Co2 O21 160.2(3) . 2_656
N5 Co2 O10 172.2(3) . .
O21 Co2 O10 88.6(2) . .
O14 Co2 O10 97.6(3) 1_655 .
O9 Co2 O10 84.0(3) . .
O21 Co2 O10 79.3(2) 2_656 .
O15 Co3 N2 89.5(3) . .
O15 Co3 O6 90.0(2) . 2_465
N2 Co3 O6 179.2(3) . 2_465
O15 Co3 N6 109.6(3) . 1_455
N2 Co3 N6 92.5(3) . 1_455
O6 Co3 N6 87.1(3) 2_465 1_455
O15 Co3 O16W 162.6(3) . .
N2 Co3 O16W 94.1(3) . .
O6 Co3 O16W 86.6(3) 2_465 .
N6 Co3 O16W 87.3(3) 1_455 .
O15 Co3 O4 77.3(2) . 2_565
N2 Co3 O4 84.6(3) . 2_565
O6 Co3 O4 95.9(3) 2_465 2_565
N6 Co3 O4 172.6(3) 1_455 2_565
O16W Co3 O4 86.1(3) . 2_565
O21 Co4 N4 88.7(3) . .
O21 Co4 O13 90.9(2) . 2_556
N4 Co4 O13 179.6(3) . 2_556
O21 Co4 N3 111.1(3) . .
N4 Co4 N3 93.4(3) . .
O13 Co4 N3 86.7(3) 2_556 .
O21 Co4 O22W 161.4(3) . .
N4 Co4 O22W 94.0(3) . .
O13 Co4 O22W 86.4(3) 2_556 .
N3 Co4 O22W 87.2(3) . .
O21 Co4 O10 76.2(2) . 2_656
N4 Co4 O10 83.8(3) . 2_656
O13 Co4 O10 96.1(3) 2_556 2_656
N3 Co4 O10 172.3(3) . 2_656
O22W Co4 O10 85.8(3) . 2_656
O20W Co5 O17W 90.4(4) . .
O20W Co5 O19W 90.2(4) . .
O17W Co5 O19W 178.8(4) . .
O20W Co5 O18W 171.6(5) . .
O17W Co5 O18W 95.9(4) . .
O19W Co5 O18W 83.4(4) . .
O20W Co5 O8 85.9(3) . 2_655
O17W Co5 O8 87.8(3) . 2_655
O19W Co5 O8 93.3(3) . 2_655
O18W Co5 O8 99.9(4) . 2_655
O20W Co5 O2 87.0(3) . .
O17W Co5 O2 92.2(3) . .
O19W Co5 O2 86.8(3) . .
O18W Co5 O2 87.2(4) . .
O8 Co5 O2 172.9(3) 2_655 .
O5 S1 O3 113.4(4) . .
O5 S1 O4 111.9(4) . .
O3 S1 O4 111.9(4) . .
O5 S1 C6 107.4(4) . .
O3 S1 C6 105.5(4) . .
O4 S1 C6 106.1(4) . .
O12 S2 O11 113.8(4) . .
O12 S2 O10 112.4(4) . .
O11 S2 O10 111.8(4) . .
O12 S2 C14 106.7(4) . .
O11 S2 C14 105.7(4) . .
O10 S2 C14 105.7(4) . .
C11 O1 Co1 132.7(6) . .
C11 O2 Co5 128.3(7) . .
S1 O4 Co1 134.3(4) . .
S1 O4 Co3 135.3(4) . 2_565
Co1 O4 Co3 89.6(2) . 2_565
C12 O6 Co3 131.1(6) . 2_465
C12 O7 Co1 129.2(6) . 1_455
C19 O8 Co5 128.5(6) . 2_655
C19 O9 Co2 133.1(5) . .
S2 O10 Co2 135.1(4) . .
S2 O10 Co4 134.7(4) . 2_656
Co2 O10 Co4 89.7(2) . 2_656
C20 O13 Co4 130.5(6) . 2_556
C20 O14 Co2 129.7(6) . 1_455
Co3 O15 Co1 117.4(3) . .
Co3 O15 Co1 101.1(3) . 2_565
Co1 O15 Co1 98.4(2) . 2_565
Co3 O15 H15 112.8 . .
Co1 O15 H15 112.8 . .
Co1 O15 H15 112.8 2_565 .
Co3 O16W H16A 109.1 . .
Co3 O16W H16B 109.4 . .
H16A O16W H16B 109.5 . .
Co5 O17W H17A 109.0 . .
Co5 O17W H17B 109.7 . .
H17A O17W H17B 109.5 . .
Co5 O18W H18A 109.5 . .
Co5 O18W H18B 109.2 . .
H18A O18W H18B 109.5 . .
Co5 O19W H19A 110.8 . .
Co5 O19W H19B 109.9 . .
H19A O19W H19B 108.2 . .
Co5 O20W H20A 108.9 . .
Co5 O20W H20B 109.4 . .
H20A O20W H20B 109.5 . .
Co4 O21 Co2 117.8(3) . .
Co4 O21 Co2 101.0(3) . 2_656
Co2 O21 Co2 98.1(2) . 2_656
Co4 O21 H21 112.7 . .
Co2 O21 H21 112.7 . .
Co2 O21 H21 112.8 2_656 .
Co4 O22W H22A 109.3 . .
Co4 O22W H22B 109.2 . .
H22A O22W H22B 109.5 . .
C2 N1 N2 106.0(7) . .
C2 N1 Co1 133.2(6) . .
N2 N1 Co1 120.1(5) . .
C1 N2 N1 105.3(7) . .
C1 N2 Co3 132.1(6) . .
N1 N2 Co3 120.9(5) . .
C1 N3 C2 102.3(7) . .
C1 N3 Co4 125.6(6) . .
C2 N3 Co4 129.1(6) . .
C4 N4 N5 107.2(7) . .
C4 N4 Co4 130.7(6) . .
N5 N4 Co4 120.6(5) . .
C3 N5 N4 105.2(7) . .
C3 N5 Co2 132.1(6) . .
N4 N5 Co2 122.3(6) . .
C3 N6 C4 101.7(7) . .
C3 N6 Co3 129.4(6) . 1_655
C4 N6 Co3 125.7(6) . 1_655
N2 C1 N3 113.8(8) . .
N2 C1 H1 123.1 . .
N3 C1 H1 123.1 . .
N1 C2 N3 112.6(8) . .
N1 C2 H2 123.7 . .
N3 C2 H2 123.7 . .
N5 C3 N6 113.1(8) . .
N5 C3 H3 123.5 . .
N6 C3 H3 123.5 . .
N4 C4 N6 112.8(8) . .
N4 C4 H4 123.6 . .
N6 C4 H4 123.6 . .
C6 C5 C10 118.2(8) . .
C6 C5 C11 122.9(8) . .
C10 C5 C11 118.7(8) . .
C5 C6 C7 121.1(8) . .
C5 C6 S1 121.9(7) . .
C7 C6 S1 116.7(6) . .
C8 C7 C6 119.4(8) . .
C8 C7 H7 120.3 . .
C6 C7 H7 120.3 . .
C9 C8 C7 119.9(9) . .
C9 C8 C12 120.5(8) . .
C7 C8 C12 119.5(8) . .
C10 C9 C8 119.4(9) . .
C10 C9 H9 120.3 . .
C8 C9 H9 120.3 . .
C9 C10 C5 121.8(8) . .
C9 C10 H10 119.1 . .
C5 C10 H10 119.1 . .
O2 C11 O1 125.4(8) . .
O2 C11 C5 118.2(9) . .
O1 C11 C5 116.3(8) . .
O6 C12 O7 126.2(9) . .
O6 C12 C8 118.0(8) . .
O7 C12 C8 115.8(8) . .
C18 C13 C14 117.8(8) . .
C18 C13 C19 119.2(8) . .
C14 C13 C19 123.0(8) . .
C15 C14 C13 119.9(8) . .
C15 C14 S2 118.9(7) . .
C13 C14 S2 120.8(7) . .
C16 C15 C14 121.4(8) . .
C16 C15 H15A 119.3 . .
C14 C15 H15A 119.3 . .
C15 C16 C17 119.2(9) . .
C15 C16 C20 120.3(8) . .
C17 C16 C20 120.5(9) . .
C16 C17 C18 119.6(9) . .
C16 C17 H17 120.2 . .
C18 C17 H17 120.2 . .
C13 C18 C17 122.1(8) . .
C13 C18 H18 119.0 . .
C17 C18 H18 119.0 . .
O9 C19 O8 125.0(8) . .
O9 C19 C13 119.5(8) . .
O8 C19 C13 115.6(8) . .
O13 C20 O14 126.1(8) . .
O13 C20 C16 117.3(8) . .
O14 C20 C16 116.5(8) . .

loop_
_geom_bond_atom_site_label_1
_geom_bond_atom_site_label_2
_geom_bond_distance
_geom_bond_site_symmetry_2
Co1 N1 2.075(8) .
Co1 O15 2.083(6) .
Co1 O7 2.094(7) 1_655
Co1 O15 2.108(6) 2_565
Co1 O1 2.123(7) .
Co1 O4 2.222(6) .
Co2 N5 2.054(7) .
Co2 O21 2.097(6) .
Co2 O14 2.102(6) 1_655
Co2 O9 2.103(6) .
Co2 O21 2.108(6) 2_656
Co2 O10 2.188(6) .
Co3 O15 2.058(6) .
Co3 N2 2.058(7) .
Co3 O6 2.077(6) 2_465
Co3 N6 2.082(7) 1_455
Co3 O16W 2.130(8) .
Co3 O4 2.344(7) 2_565
Co4 O21 2.060(6) .
Co4 N4 2.075(7) .
Co4 O13 2.081(6) 2_556
Co4 N3 2.089(8) .
Co4 O22W 2.149(7) .
Co4 O10 2.368(6) 2_656
Co5 O20W 2.021(8) .
Co5 O17W 2.078(9) .
Co5 O19W 2.079(10) .
Co5 O18W 2.090(10) .
Co5 O8 2.147(7) 2_655
Co5 O2 2.153(7) .
S1 O5 1.430(7) .
S1 O3 1.445(7) .
S1 O4 1.474(7) .
S1 C6 1.779(9) .
S2 O12 1.432(7) .
S2 O11 1.445(7) .
S2 O10 1.480(7) .
S2 C14 1.784(9) .
O1 C11 1.280(12) .
O2 C11 1.231(11) .
O4 Co3 2.344(7) 2_565
O6 C12 1.240(11) .
O6 Co3 2.077(6) 2_465
O7 C12 1.262(11) .
O7 Co1 2.094(7) 1_455
O8 C19 1.277(11) .
O8 Co5 2.147(7) 2_655
O9 C19 1.244(11) .
O10 Co4 2.368(6) 2_656
O13 C20 1.252(11) .
O13 Co4 2.081(6) 2_556
O14 C20 1.262(11) .
O14 Co2 2.102(6) 1_455
O15 Co1 2.108(6) 2_565
O15 H15 0.9800 .
O16W H16A 0.8499 .
O16W H16B 0.8501 .
O17W H17A 0.8501 .
O17W H17B 0.8497 .
O18W H18A 0.8499 .
O18W H18B 0.8500 .
O19W H19A 0.8665 .
O19W H19B 0.8661 .
O20W H20A 0.8499 .
O20W H20B 0.8500 .
O21 Co2 2.107(6) 2_656
O21 H21 0.9800 .
O22W H22A 0.8500 .
O22W H22B 0.8500 .
N1 C2 1.319(11) .
N1 N2 1.378(10) .
N2 C1 1.311(11) .
N3 C1 1.337(12) .
N3 C2 1.343(12) .
N4 C4 1.315(12) .
N4 N5 1.356(10) .
N5 C3 1.336(11) .
N6 C3 1.350(11) .
N6 C4 1.353(12) .
N6 Co3 2.082(7) 1_655
C1 H1 0.9300 .
C2 H2 0.9300 .
C3 H3 0.9300 .
C4 H4 0.9300 .
C5 C6 1.382(12) .
C5 C10 1.397(13) .
C5 C11 1.492(12) .
C6 C7 1.400(13) .
C7 C8 1.395(13) .
C7 H7 0.9300 .
C8 C9 1.392(12) .
C8 C12 1.521(13) .
C9 C10 1.380(13) .
C9 H9 0.9300 .
C10 H10 0.9300 .
C13 C18 1.385(13) .
C13 C14 1.403(12) .
C13 C19 1.509(11) .
C14 C15 1.391(12) .
C15 C16 1.382(13) .
C15 H15A 0.9300 .
C16 C17 1.383(13) .
C16 C20 1.507(12) .
C17 C18 1.392(14) .
C17 H17 0.9300 .
C18 H18 0.9300 .

loop_
_geom_hbond_atom_site_label_D
_geom_hbond_atom_site_label_H
_geom_hbond_atom_site_label_A
_geom_hbond_distance_DH
_geom_hbond_distance_HA
_geom_hbond_distance_DA
_geom_hbond_angle_DHA
_geom_hbond_site_symmetry_A
C1 H1 O13 0.93 2.54 3.003(11) 111.1 2_556
O22W H22A O5 0.85 2.04 2.827(9) 154.5 2_565
O20W H20B O3 0.85 1.88 2.679(11) 155.0 .
O19W H19B O14 0.87 2.49 3.127(12) 131.4 2
O19W H19B O9 0.87 2.03 2.808(12) 149.2 2_655
O18W H18B O2 0.85 2.55 2.995(15) 113.6 2
O17W H17B O1 0.85 2.04 2.776(11) 144.5 .
O16W H16B O12 0.85 1.99 2.826(9) 166.6 2_556

loop_
_geom_torsion_atom_site_label_1
_geom_torsion_atom_site_label_2
_geom_torsion_atom_site_label_3
_geom_torsion_atom_site_label_4
_geom_torsion
_geom_torsion_site_symmetry_1
_geom_torsion_site_symmetry_4
O5 S1 O4 Co1 133.5(5) . .
O3 S1 O4 Co1 -97.9(6) . .
C6 S1 O4 Co1 16.7(7) . .
O5 S1 O4 Co3 -32.8(7) . 2_565
O3 S1 O4 Co3 95.8(6) . 2_565
C6 S1 O4 Co3 -149.6(5) . 2_565
O12 S2 O10 Co2 -135.1(5) . .
O11 S2 O10 Co2 95.5(6) . .
C14 S2 O10 Co2 -19.1(7) . .
O12 S2 O10 Co4 34.5(7) . 2_656
O11 S2 O10 Co4 -94.9(6) . 2_656
C14 S2 O10 Co4 150.5(5) . 2_656
C2 N1 N2 C1 0.7(10) . .
Co1 N1 N2 C1 172.4(6) . .
C2 N1 N2 Co3 167.4(6) . .
Co1 N1 N2 Co3 -20.9(9) . .
C4 N4 N5 C3 0.4(10) . .
Co4 N4 N5 C3 -167.1(6) . .
C4 N4 N5 Co2 -173.5(7) . .
Co4 N4 N5 Co2 19.0(10) . .
N1 N2 C1 N3 -0.2(11) . .
Co3 N2 C1 N3 -164.7(7) . .
C2 N3 C1 N2 -0.4(11) . .
Co4 N3 C1 N2 161.2(7) . .
N2 N1 C2 N3 -1.0(11) . .
Co1 N1 C2 N3 -171.1(7) . .
C1 N3 C2 N1 0.9(11) . .
Co4 N3 C2 N1 -159.7(7) . .
N4 N5 C3 N6 -0.2(11) . .
Co2 N5 C3 N6 172.8(6) . .
C4 N6 C3 N5 0.0(11) . .
Co3 N6 C3 N5 160.1(6) 1_655 .
N5 N4 C4 N6 -0.4(12) . .
Co4 N4 C4 N6 165.3(6) . .
C3 N6 C4 N4 0.3(11) . .
Co3 N6 C4 N4 -160.9(7) 1_655 .
C10 C5 C6 C7 -3.1(14) . .
C11 C5 C6 C7 172.2(9) . .
C10 C5 C6 S1 -176.1(7) . .
C11 C5 C6 S1 -0.8(13) . .
O5 S1 C6 C5 176.3(8) . .
O3 S1 C6 C5 55.1(8) . .
O4 S1 C6 C5 -63.8(8) . .
O5 S1 C6 C7 3.1(9) . .
O3 S1 C6 C7 -118.2(8) . .
O4 S1 C6 C7 123.0(7) . .
C5 C6 C7 C8 3.0(14) . .
S1 C6 C7 C8 176.3(7) . .
C6 C7 C8 C9 -0.9(14) . .
C6 C7 C8 C12 -177.6(9) . .
C7 C8 C9 C10 -1.0(15) . .
C12 C8 C9 C10 175.6(9) . .
C8 C9 C10 C5 0.9(16) . .
C6 C5 C10 C9 1.2(15) . .
C11 C5 C10 C9 -174.3(9) . .
Co5 O2 C11 O1 -27.0(13) . .
Co5 O2 C11 C5 155.8(6) . .
Co1 O1 C11 O2 160.0(7) . .
Co1 O1 C11 C5 -22.8(12) . .
C6 C5 C11 O2 -107.6(10) . .
C10 C5 C11 O2 67.6(12) . .
C6 C5 C11 O1 74.9(11) . .
C10 C5 C11 O1 -109.8(10) . .
Co3 O6 C12 O7 10.8(16) 2_465 .
Co3 O6 C12 C8 -170.6(7) 2_465 .
Co1 O7 C12 O6 -12.4(15) 1_455 .
Co1 O7 C12 C8 169.1(6) 1_455 .
C9 C8 C12 O6 -176.4(9) . .
C7 C8 C12 O6 0.3(14) . .
C9 C8 C12 O7 2.3(13) . .
C7 C8 C12 O7 179.0(9) . .
C18 C13 C14 C15 3.5(15) . .
C19 C13 C14 C15 -178.4(9) . .
C18 C13 C14 S2 177.3(8) . .
C19 C13 C14 S2 -4.7(14) . .
O12 S2 C14 C15 -0.3(10) . .
O11 S2 C14 C15 121.1(8) . .
O10 S2 C14 C15 -120.1(8) . .
O12 S2 C14 C13 -174.1(8) . .
O11 S2 C14 C13 -52.6(9) . .
O10 S2 C14 C13 66.1(9) . .
C13 C14 C15 C16 -2.0(15) . .
S2 C14 C15 C16 -175.8(8) . .
C14 C15 C16 C17 -0.1(16) . .
C14 C15 C16 C20 176.9(9) . .
C15 C16 C17 C18 0.4(16) . .
C20 C16 C17 C18 -176.5(10) . .
C14 C13 C18 C17 -3.2(16) . .
C19 C13 C18 C17 178.6(10) . .
C16 C17 C18 C13 1.3(17) . .
Co2 O9 C19 O8 -161.2(6) . .
Co2 O9 C19 C13 19.8(12) . .
Co5 O8 C19 O9 26.2(12) 2_655 .
Co5 O8 C19 C13 -154.7(6) 2_655 .
C18 C13 C19 O9 109.1(11) . .
C14 C13 C19 O9 -68.9(12) . .
C18 C13 C19 O8 -70.0(12) . .
C14 C13 C19 O8 112.0(10) . .
Co4 O13 C20 O14 -9.4(16) 2_556 .
Co4 O13 C20 C16 171.7(7) 2_556 .
Co2 O14 C20 O13 10.3(15) 1_455 .
Co2 O14 C20 C16 -170.8(6) 1_455 .
C15 C16 C20 O13 -1.1(14) . .
C17 C16 C20 O13 175.8(10) . .
C15 C16 C20 O14 179.9(9) . .
C17 C16 C20 O14 -3.3(14) . .

loop_
_platon_squeeze_void_nr
_platon_squeeze_void_average_x
_platon_squeeze_void_average_y
_platon_squeeze_void_average_z
_platon_squeeze_void_volume
_platon_squeeze_void_count_electrons
_platon_squeeze_void_content
1 -0.082 0.500 0.500 337.0 90.1 ' '
